data_1573013
loop_
_publ_author_name
'Anitha, Mandala'
'Chin, To-Jen'
'Liu, Guan-Cheng'
'Hsieh, Chi-Tien'
'Wang, Kuan-Hua'
'Li, Shu-Li'
'Cheng, Mu-Jeng'
'Farrell, Jeffrey M.'

_publ_section_title
;
 Metal-free alkyne annulation enabling &#x3c0;-extension of boron-doped
 polycyclic aromatic hydrocarbons.
;
_journal_issue 39
_journal_name_full 'Chemical science'
_journal_page_first 16210
_journal_page_last 16215
_journal_paper_doi 10.1039/d4sc03781b
_journal_volume 15
_journal_year 2024
_chemical_formula_sum 'C48 H38 B2'
_chemical_formula_weight 636.40
_space_group_crystal_system monoclinic
_space_group_IT_number 14
_space_group_name_Hall '-P 2ybc'
_space_group_name_H-M_alt 'P 1 21/c 1'
_atom_sites_solution_hydrogens geom
_audit_creation_method SHELXL-2019/3
_audit_update_record
;
2024-03-20 deposited with the CCDC.	2024-09-09 downloaded from the CCDC.
;
_cell_angle_alpha 90
_cell_angle_beta 92.113(2)
_cell_angle_gamma 90
_cell_formula_units_Z 2
_cell_length_a 19.8935(12)
_cell_length_b 7.5081(4)
_cell_length_c 11.7916(7)
_cell_measurement_reflns_used 9969
_cell_measurement_temperature 100(2)
_cell_measurement_theta_max 71.94
_cell_measurement_theta_min 4.45
_cell_volume 1760.02(18)
_computing_cell_refinement 'SAINT V8.40B (Bruker AXS LLC, 2019)'
_computing_data_collection 'Bruker APEX4'
_computing_data_reduction 'SAINT V8.40B (Bruker AXS LLC, 2019)'
_computing_molecular_graphics 'Bruker SHELXTL'
_computing_publication_material 'Bruker SHELXTL'
_computing_structure_refinement 'SHELXL-2019/2 (Sheldrick, 2019)'
_computing_structure_solution 'SHELXT 2018/2 (Sheldrick, 2018)'
_diffrn_ambient_temperature 100(2)
_diffrn_measured_fraction_theta_full 0.997
_diffrn_measured_fraction_theta_max 0.985
_diffrn_measurement_device_type 'Bruker AXS D8 VENTURE, PhotonIII_C28'
_diffrn_measurement_method '\w and \f scans'
_diffrn_radiation_type CuK\a
_diffrn_radiation_wavelength 1.54178
_diffrn_reflns_av_R_equivalents 0.0398
_diffrn_reflns_av_unetI/netI 0.0236
_diffrn_reflns_Laue_measured_fraction_full 0.997
_diffrn_reflns_Laue_measured_fraction_max 0.985
_diffrn_reflns_limit_h_max 21
_diffrn_reflns_limit_h_min -24
_diffrn_reflns_limit_k_max 9
_diffrn_reflns_limit_k_min -9
_diffrn_reflns_limit_l_max 14
_diffrn_reflns_limit_l_min -14
_diffrn_reflns_number 27436
_diffrn_reflns_point_group_measured_fraction_full 0.997
_diffrn_reflns_point_group_measured_fraction_max 0.985
_diffrn_reflns_theta_full 67.679
_diffrn_reflns_theta_max 72.178
_diffrn_reflns_theta_min 2.222
_diffrn_source 'I-mu-S microfocus sealed tube'
_exptl_absorpt_coefficient_mu 0.503
_exptl_absorpt_correction_T_max 1.0000
_exptl_absorpt_correction_T_min 0.8784
_exptl_absorpt_correction_type multi-scan
_exptl_absorpt_process_details
; 
SADABS 2016/2: Krause, L., Herbst-Irmer, R., Sheldrick, G. M., Stalke, D. (2015). 
"Comparison of silver and molybdenum microfocus X-ray sources for 
single-crystal structure determination" 
J. Appl. Cryst. 48, 3-10. 
doi:10.1107/S1600576714022985 
;
_exptl_crystal_colour black
_exptl_crystal_density_diffrn 1.201
_exptl_crystal_description block
_exptl_crystal_F_000 672
_exptl_crystal_size_max 0.150
_exptl_crystal_size_mid 0.110
_exptl_crystal_size_min 0.080
_refine_diff_density_max 0.224
_refine_diff_density_min -0.231
_refine_diff_density_rms 0.047
_refine_ls_extinction_method none
_refine_ls_goodness_of_fit_ref 1.038
_refine_ls_hydrogen_treatment constr
_refine_ls_matrix_type full
_refine_ls_number_parameters 229
_refine_ls_number_reflns 3433
_refine_ls_number_restraints 0
_refine_ls_restrained_S_all 1.038
_refine_ls_R_factor_all 0.0462
_refine_ls_R_factor_gt 0.0427
_refine_ls_shift/su_max 0.001
_refine_ls_shift/su_mean 0.000
_refine_ls_structure_factor_coef Fsqd
_refine_ls_weighting_details 'w=1/[\s^2^(Fo^2^)+(0.0658P)^2^+0.6866P] where P=(Fo^2^+2Fc^2^)/3'
_refine_ls_weighting_scheme calc
_refine_ls_wR_factor_gt 0.1176
_refine_ls_wR_factor_ref 0.1221
_reflns_Friedel_coverage 0.000
_reflns_number_gt 3139
_reflns_number_total 3433
_reflns_threshold_expression 'I > 2\s(I)'
_cod_data_source_file d4sc03781b2.cif
_cod_data_source_block ic22339
_cod_depositor_comments
;
The following automatic conversions were performed:

data item '_exptl_absorpt_correction_type' value 'Multi-Scan' was
changed to 'multi-scan' in accordance with the
/home/data/users/saulius/crontab/automatic-downloads/current/RSC/lib/dictionaries/cif_core.dic
dictionary named 'cif_core.dic' version 2.4.2 last updated on
2011-04-26.

Automatic conversion script
Id: cif_fix_values 8170 2020-07-09 18:12:32Z antanas 
;
_cod_original_sg_symbol_H-M 'P 21/c'
_cod_database_code 1573013
_shelx_shelxl_version_number 2019/3
_shelx_space_group_comment
; 
The symmetry employed for this shelxl refinement is uniquely defined 
by the following loop, which should always be used as a source of 
symmetry information in preference to the above space-group names. 
They are only intended as comments. 
;
_shelx_estimated_absorpt_t_min 0.928
_shelx_estimated_absorpt_t_max 0.961

loop_
_space_group_symop_operation_xyz
'x, y, z'
'-x, y+1/2, -z+1/2'
'-x, -y, -z'
'x, -y-1/2, z-1/2'

loop_
_atom_site_label
_atom_site_type_symbol
_atom_site_fract_x
_atom_site_fract_y
_atom_site_fract_z
_atom_site_U_iso_or_equiv
_atom_site_adp_type
_atom_site_occupancy
_atom_site_site_symmetry_order
_atom_site_calc_flag
_atom_site_refinement_flags_posn
_atom_site_refinement_flags_adp
_atom_site_refinement_flags_occupancy
_atom_site_disorder_assembly
_atom_site_disorder_group
C1 C 0.82662(5) 0.27365(16) 0.33337(9) 0.0190(3) Uani 1 1 d . . . . .
C2 C 0.88018(6) 0.36167(17) 0.38967(10) 0.0229(3) Uani 1 1 d . . . . .
C3 C 0.94300(6) 0.27968(18) 0.39717(10) 0.0268(3) Uani 1 1 d . . . . .
H3 H 0.979100 0.338712 0.436485 0.032 Uiso 1 1 calc R U . . .
C4 C 0.95445(6) 0.11405(18) 0.34882(10) 0.0259(3) Uani 1 1 d . . . . .
C5 C 0.90054(6) 0.02879(17) 0.29357(10) 0.0241(3) Uani 1 1 d . . . . .
H5 H 0.907498 -0.084730 0.260401 0.029 Uiso 1 1 calc R U . . .
C6 C 0.83654(6) 0.10476(16) 0.28531(9) 0.0211(3) Uani 1 1 d . . . . .
C7 C 0.87105(6) 0.54466(18) 0.43963(12) 0.0311(3) Uani 1 1 d . . . . .
H7A H 0.849455 0.622821 0.382571 0.047 Uiso 1 1 calc R U . . .
H7B H 0.915054 0.593692 0.463096 0.047 Uiso 1 1 calc R U . . .
H7C H 0.842726 0.536344 0.505678 0.047 Uiso 1 1 calc R U . . .
C8 C 1.02398(7) 0.0326(2) 0.35462(12) 0.0355(3) Uani 1 1 d . . . . .
H8A H 1.048669 0.069805 0.288226 0.053 Uiso 1 1 calc R U . . .
H8B H 1.020201 -0.097516 0.355487 0.053 Uiso 1 1 calc R U . . .
H8C H 1.048151 0.072751 0.423896 0.053 Uiso 1 1 calc R U . . .
C9 C 0.77908(6) 0.00628(17) 0.22682(11) 0.0271(3) Uani 1 1 d . . . . .
H9A H 0.741167 -0.000112 0.277417 0.041 Uiso 1 1 calc R U . . .
H9B H 0.793605 -0.114497 0.207884 0.041 Uiso 1 1 calc R U . . .
H9C H 0.765114 0.069413 0.157129 0.041 Uiso 1 1 calc R U . . .
C10 C 0.71422(6) 0.34237(16) 0.40711(10) 0.0207(3) Uani 1 1 d . . . . .
H10 H 0.725586 0.271598 0.471793 0.025 Uiso 1 1 calc R U . . .
C11 C 0.75895(5) 0.36149(15) 0.32345(10) 0.0188(3) Uani 1 1 d . . . . .
C12 C 0.74437(5) 0.46976(15) 0.22091(10) 0.0186(3) Uani 1 1 d . . . . .
C13 C 0.79312(6) 0.48232(15) 0.13753(10) 0.0206(3) Uani 1 1 d . . . . .
H13 H 0.834853 0.422358 0.149169 0.025 Uiso 1 1 calc R U . . .
C14 C 0.78172(6) 0.57952(16) 0.03942(10) 0.0228(3) Uani 1 1 d . . . . .
H14 H 0.815344 0.586055 -0.015586 0.027 Uiso 1 1 calc R U . . .
C15 C 0.72076(6) 0.66801(17) 0.02130(10) 0.0251(3) Uani 1 1 d . . . . .
H15 H 0.712591 0.734727 -0.046265 0.030 Uiso 1 1 calc R U . . .
C16 C 0.67207(6) 0.65848(16) 0.10203(10) 0.0240(3) Uani 1 1 d . . . . .
H16 H 0.630715 0.719669 0.088922 0.029 Uiso 1 1 calc R U . . .
C17 C 0.68220(6) 0.56083(15) 0.20273(10) 0.0196(3) Uani 1 1 d . . . . .
C18 C 0.63060(5) 0.54603(15) 0.28914(10) 0.0197(3) Uani 1 1 d . . . . .
C19 C 0.56829(6) 0.61913(17) 0.27567(11) 0.0250(3) Uani 1 1 d . . . . .
H19 H 0.558465 0.686505 0.208909 0.030 Uiso 1 1 calc R U . . .
C20 C 0.51581(6) 0.60025(17) 0.35742(10) 0.0233(3) Uani 1 1 d . . . . .
C21 C 0.45315(6) 0.67572(19) 0.33362(11) 0.0306(3) Uani 1 1 d . . . . .
H21 H 0.445158 0.735376 0.263368 0.037 Uiso 1 1 calc R U . . .
C22 C 0.40140(6) 0.66583(18) 0.41101(11) 0.0281(3) Uani 1 1 d . . . . .
H22 H 0.359398 0.720625 0.392318 0.034 Uiso 1 1 calc R U . . .
C23 C 0.40991(5) 0.57820(16) 0.51408(10) 0.0207(3) Uani 1 1 d . . . . .
C24 C 0.47335(5) 0.49487(15) 0.53853(9) 0.0195(3) Uani 1 1 d . . . . .
B1 B 0.64593(6) 0.43418(18) 0.39733(11) 0.0199(3) Uani 1 1 d . . . . .

loop_
_atom_site_aniso_label
_atom_site_aniso_U_11
_atom_site_aniso_U_22
_atom_site_aniso_U_33
_atom_site_aniso_U_23
_atom_site_aniso_U_13
_atom_site_aniso_U_12
C1 0.0152(5) 0.0233(6) 0.0186(5) 0.0017(4) 0.0024(4) 0.0020(4)
C2 0.0166(6) 0.0274(6) 0.0247(6) -0.0012(5) 0.0021(4) 0.0013(4)
C3 0.0153(6) 0.0372(7) 0.0280(6) -0.0029(5) -0.0008(4) 0.0020(5)
C4 0.0193(6) 0.0343(7) 0.0243(6) 0.0036(5) 0.0048(4) 0.0084(5)
C5 0.0252(6) 0.0247(6) 0.0227(6) 0.0009(5) 0.0068(5) 0.0069(5)
C6 0.0204(6) 0.0240(6) 0.0191(6) 0.0016(4) 0.0038(4) 0.0018(4)
C7 0.0196(6) 0.0322(7) 0.0413(8) -0.0115(6) -0.0013(5) -0.0009(5)
C8 0.0219(7) 0.0470(9) 0.0379(7) 0.0021(6) 0.0044(5) 0.0135(6)
C9 0.0262(6) 0.0262(6) 0.0288(6) -0.0051(5) 0.0013(5) 0.0007(5)
C10 0.0172(6) 0.0226(6) 0.0223(6) 0.0021(4) 0.0001(4) 0.0020(4)
C11 0.0141(5) 0.0180(6) 0.0241(6) -0.0031(4) -0.0012(4) -0.0004(4)
C12 0.0155(5) 0.0177(6) 0.0225(6) -0.0024(4) 0.0004(4) -0.0026(4)
C13 0.0161(5) 0.0198(6) 0.0259(6) -0.0026(5) 0.0013(4) -0.0014(4)
C14 0.0218(6) 0.0221(6) 0.0249(6) -0.0012(5) 0.0052(4) -0.0028(5)
C15 0.0257(6) 0.0243(6) 0.0255(6) 0.0044(5) 0.0012(5) -0.0007(5)
C16 0.0186(6) 0.0244(6) 0.0290(6) 0.0031(5) 0.0004(5) 0.0010(4)
C17 0.0165(5) 0.0186(6) 0.0236(6) -0.0005(4) 0.0006(4) -0.0023(4)
C18 0.0151(5) 0.0196(6) 0.0242(6) -0.0001(5) 0.0003(4) -0.0009(4)
C19 0.0200(6) 0.0285(7) 0.0264(6) 0.0074(5) 0.0016(5) 0.0026(5)
C20 0.0167(6) 0.0264(6) 0.0270(6) 0.0049(5) 0.0018(4) 0.0028(5)
C21 0.0210(6) 0.0405(8) 0.0305(7) 0.0147(6) 0.0027(5) 0.0082(5)
C22 0.0160(6) 0.0359(7) 0.0326(7) 0.0094(5) 0.0025(5) 0.0080(5)
C23 0.0145(5) 0.0215(6) 0.0262(6) 0.0018(5) -0.0002(4) 0.0010(4)
C24 0.0145(5) 0.0194(6) 0.0247(6) 0.0008(5) 0.0002(5) 0.0002(4)
B1 0.0150(6) 0.0196(6) 0.0249(7) -0.0012(5) -0.0003(5) -0.0009(5)

loop_
_atom_type_symbol
_atom_type_description
_atom_type_scat_dispersion_real
_atom_type_scat_dispersion_imag
_atom_type_scat_source
C C 0.0181 0.0091 'International Tables Vol C Tables 4.2.6.8 and 6.1.1.4'
H H 0.0000 0.0000 'International Tables Vol C Tables 4.2.6.8 and 6.1.1.4'
B B 0.0090 0.0039 'International Tables Vol C Tables 4.2.6.8 and 6.1.1.4'

loop_
_geom_angle_atom_site_label_1
_geom_angle_atom_site_label_2
_geom_angle_atom_site_label_3
_geom_angle
_geom_angle_site_symmetry_1
_geom_angle_site_symmetry_3
_geom_angle_publ_flag
C2 C1 C6 120.07(10) . . ?
C2 C1 C11 119.65(10) . . ?
C6 C1 C11 120.28(10) . . ?
C3 C2 C1 119.13(11) . . ?
C3 C2 C7 119.89(11) . . ?
C1 C2 C7 120.97(10) . . ?
C4 C3 C2 121.97(11) . . ?
C3 C4 C5 117.96(11) . . ?
C3 C4 C8 120.45(12) . . ?
C5 C4 C8 121.58(12) . . ?
C4 C5 C6 122.05(11) . . ?
C5 C6 C1 118.81(11) . . ?
C5 C6 C9 120.41(11) . . ?
C1 C6 C9 120.77(10) . . ?
C11 C10 B1 120.17(10) . . ?
C10 C11 C12 122.55(10) . . ?
C10 C11 C1 120.42(10) . . ?
C12 C11 C1 117.03(10) . . ?
C13 C12 C17 118.65(10) . . ?
C13 C12 C11 119.26(10) . . ?
C17 C12 C11 122.09(10) . . ?
C14 C13 C12 121.63(11) . . ?
C13 C14 C15 119.76(11) . . ?
C16 C15 C14 119.81(11) . . ?
C15 C16 C17 121.76(11) . . ?
C16 C17 C12 118.38(10) . . ?
C16 C17 C18 122.76(10) . . ?
C12 C17 C18 118.85(10) . . ?
C19 C18 C17 122.88(11) . . ?
C19 C18 B1 117.78(11) . . ?
C17 C18 B1 119.25(10) . . ?
C18 C19 C20 123.86(11) . . ?
C21 C20 C24 118.91(11) . 3_666 ?
C21 C20 C19 119.17(11) . . ?
C24 C20 C19 121.92(10) 3_666 . ?
C20 C21 C22 121.46(12) . . ?
C23 C22 C21 121.76(11) . . ?
C22 C23 C24 117.58(11) . . ?
C22 C23 B1 123.35(10) . 3_666 ?
C24 C23 B1 119.07(10) . 3_666 ?
C24 C24 C23 121.38(13) 3_666 . ?
C24 C24 C20 118.85(13) 3_666 3_666 ?
C23 C24 C20 119.77(10) . 3_666 ?
C10 B1 C18 117.10(10) . . ?
C10 B1 C23 125.38(11) . 3_666 ?
C18 B1 C23 117.52(10) . 3_666 ?

loop_
_geom_bond_atom_site_label_1
_geom_bond_atom_site_label_2
_geom_bond_distance
_geom_bond_site_symmetry_2
_geom_bond_publ_flag
C1 C2 1.4002(16) . ?
C1 C6 1.4058(17) . ?
C1 C11 1.4998(15) . ?
C2 C3 1.3930(16) . ?
C2 C7 1.5085(18) . ?
C3 C4 1.3903(19) . ?
C4 C5 1.3903(18) . ?
C4 C8 1.5115(16) . ?
C5 C6 1.3952(16) . ?
C6 C9 1.5069(16) . ?
C10 C11 1.3601(16) . ?
C10 B1 1.5241(16) . ?
C11 C12 1.4769(16) . ?
C12 C13 1.4093(16) . ?
C12 C17 1.4226(16) . ?
C13 C14 1.3795(17) . ?
C14 C15 1.3923(17) . ?
C15 C16 1.3847(17) . ?
C16 C17 1.4037(17) . ?
C17 C18 1.4768(16) . ?
C18 C19 1.3597(17) . ?
C18 B1 1.5483(18) . ?
C19 C20 1.4538(17) . ?
C20 C21 1.3884(17) . ?
C20 C24 1.4291(17) 3_666 ?
C21 C22 1.4026(17) . ?
C22 C23 1.3869(17) . ?
C23 C24 1.4284(15) . ?
C23 B1 1.5554(17) 3_666 ?
C24 C24 1.424(2) 3_666 ?
